data_7009519
loop_
_publ_author_name
'Rheingold, Arnold L.'
'Incarvito, Christopher D.'
'Trofimenko, Swiatoslaw'

_publ_section_title
;
 Hydrotris[3-(carboxypyrrolidido)pyrazol-1-yl]borate, the first proven
 N3O3-hexadentate homoscorpionate ligand
;
_journal_issue 8
_journal_name_full 'Journal of the Chemical Society, Dalton Transactions'
_journal_page_first 1233
_journal_paper_doi 10.1039/b001651i
_journal_year 2000
_chemical_formula_sum 'C52.5 H72 B2 F6 N18 O8 P Sm'
_chemical_formula_weight 1400.22
_chemical_name_systematic
;
 ?
;
_space_group_IT_number 15
_symmetry_cell_setting monoclinic
_symmetry_space_group_name_Hall '-C 2yc'
_symmetry_space_group_name_H-M 'C 1 2/c 1'
_atom_sites_solution_hydrogens geom
_atom_sites_solution_primary direct
_atom_sites_solution_secondary difmap
_audit_creation_method SHELXL-97
_cell_angle_alpha 90.00
_cell_angle_beta 100.4362(8)
_cell_angle_gamma 90.00
_cell_formula_units_Z 8
_cell_length_a 25.7018(2)
_cell_length_b 19.6629(2)
_cell_length_c 25.5878(3)
_cell_measurement_temperature 173(2)
_cell_measurement_theta_max 25.0
_cell_measurement_theta_min 2.0
_cell_volume 12717.4(2)
_computing_cell_refinement 'Bruker SMART'
_computing_data_collection 'Bruker SMART'
_computing_data_reduction 'Bruker SHELXTL'
_computing_molecular_graphics 'Bruker SHELXTL'
_computing_publication_material 'Bruker SHELXTL'
_computing_structure_refinement 'SHELXL-97 (Sheldrick, 1997)'
_computing_structure_solution 'SHELXS-97 (Sheldrick, 1990)'
_diffrn_ambient_temperature 173(2)
_diffrn_measured_fraction_theta_full 0.923
_diffrn_measured_fraction_theta_max 0.923
_diffrn_measurement_device_type 'CCD area detector'
_diffrn_measurement_method 'phi and omega scans'
_diffrn_radiation_monochromator graphite
_diffrn_radiation_source 'fine-focus sealed tube'
_diffrn_radiation_type MoK\a
_diffrn_radiation_wavelength 0.71073
_diffrn_reflns_av_R_equivalents 0.0373
_diffrn_reflns_av_sigmaI/netI 0.0373
_diffrn_reflns_limit_h_max 30
_diffrn_reflns_limit_h_min -30
_diffrn_reflns_limit_k_max 21
_diffrn_reflns_limit_k_min -23
_diffrn_reflns_limit_l_max 29
_diffrn_reflns_limit_l_min -16
_diffrn_reflns_number 25035
_diffrn_reflns_theta_full 25.00
_diffrn_reflns_theta_max 25.00
_diffrn_reflns_theta_min 1.31
_exptl_absorpt_coefficient_mu 1.031
_exptl_absorpt_correction_T_max 0.9220
_exptl_absorpt_correction_T_min 0.7473
_exptl_absorpt_correction_type empirical
_exptl_absorpt_process_details SADABS
_exptl_crystal_colour colorless
_exptl_crystal_density_diffrn 1.463
_exptl_crystal_density_method 'not measured'
_exptl_crystal_description plate
_exptl_crystal_F_000 5744
_exptl_crystal_size_max 0.30
_exptl_crystal_size_mid 0.25
_exptl_crystal_size_min 0.08
_refine_diff_density_max 1.273
_refine_diff_density_min -1.367
_refine_diff_density_rms 0.138
_refine_ls_extinction_method none
_refine_ls_goodness_of_fit_ref 1.168
_refine_ls_hydrogen_treatment mixed
_refine_ls_matrix_type full
_refine_ls_number_parameters 854
_refine_ls_number_reflns 10364
_refine_ls_number_restraints 26
_refine_ls_restrained_S_all 1.169
_refine_ls_R_factor_all 0.0922
_refine_ls_R_factor_gt 0.0816
_refine_ls_shift/su_max 1.491
_refine_ls_shift/su_mean 0.040
_refine_ls_structure_factor_coef Fsqd
_refine_ls_weighting_details 'calc w=1/[\s^2^(Fo^2^)+(0.0655P)^2^+341.9785P] where P=(Fo^2^+2Fc^2^)/3'
_refine_ls_weighting_scheme calc
_refine_ls_wR_factor_gt 0.2035
_refine_ls_wR_factor_ref 0.2119
_reflns_number_gt 9219
_reflns_number_total 10364
_reflns_threshold_expression >2sigma(I)
_cod_data_source_file b001651i.txt
_cod_data_source_block trof88
_cod_depositor_comments
;
The following automatic conversions were performed:
'_symmetry_cell_setting' value 'Monoclinic' changed to 'monoclinic'
according to '/home/saulius/struct/CIF-dictionaries/cif_core.dic'
dictionary named 'cif_core.dic' version 2.4.1 from
2010-06-29.

'_exptl_absorpt_correction_type' value 'Empirical' changed to
'empirical' according to
'/home/saulius/struct/CIF-dictionaries/cif_core.dic' dictionary named
'cif_core.dic' version 2.4.1 from 2010-06-29.

Automatic conversion script
Id: cif_fix_enum 1527 2010-12-29 10:47:43Z saulius 
;
_cod_original_sg_symbol_H-M C2/c
_cod_original_formula_sum 'C52.50 H72 B2 F6 N18 O8 P Sm'
_cod_database_code 7009519

loop_
_symmetry_equiv_pos_as_xyz
'x, y, z'
'-x, y, -z+1/2'
'x+1/2, y+1/2, z'
'-x+1/2, y+1/2, -z+1/2'
'-x, -y, -z'
'x, -y, z-1/2'
'-x+1/2, -y+1/2, -z'
'x+1/2, -y+1/2, z-1/2'

loop_
_atom_site_label
_atom_site_type_symbol
_atom_site_fract_x
_atom_site_fract_y
_atom_site_fract_z
_atom_site_U_iso_or_equiv
_atom_site_adp_type
_atom_site_occupancy
_atom_site_symmetry_multiplicity
_atom_site_calc_flag
_atom_site_refinement_flags
_atom_site_disorder_assembly
_atom_site_disorder_group
Sm1 Sm 0.669220(16) 0.63614(2) 0.637178(18) 0.02470(16) Uani 1 1 d . . .
O1 O 0.6766(3) 0.7036(3) 0.5568(3) 0.0387(16) Uani 1 1 d . . .
O2 O 0.6761(2) 0.5424(3) 0.5683(3) 0.0382(16) Uani 1 1 d . . .
O3 O 0.6230(3) 0.6485(4) 0.7138(3) 0.0383(16) Uani 1 1 d . . .
O4 O 0.6618(2) 0.5228(3) 0.6778(3) 0.0361(16) Uani 1 1 d . . .
O5 O 0.6734(2) 0.7580(3) 0.6685(3) 0.0371(16) Uani 1 1 d . . .
O6 O 0.5467(5) 0.6919(14) 0.3244(5) 0.191(12) Uani 1 1 d . . .
N1 N 0.7582(3) 0.6960(4) 0.6321(4) 0.038(2) Uani 1 1 d . . .
N2 N 0.8061(3) 0.6934(4) 0.6644(4) 0.041(2) Uani 1 1 d . . .
N3 N 0.6975(4) 0.8078(5) 0.5284(4) 0.049(2) Uani 1 1 d . . .
N11 N 0.7568(3) 0.5610(4) 0.6436(3) 0.0339(18) Uani 1 1 d . . .
N12 N 0.8054(3) 0.5682(4) 0.6741(3) 0.0374(19) Uani 1 1 d . . .
N13 N 0.6984(4) 0.4358(5) 0.5520(5) 0.065(3) Uani 1 1 d . . .
N21 N 0.7270(3) 0.6455(4) 0.7292(3) 0.0328(19) Uani 1 1 d . . .
N22 N 0.7807(3) 0.6425(4) 0.7462(3) 0.0349(19) Uani 1 1 d . . .
N23 N 0.6224(4) 0.6993(6) 0.7932(4) 0.064(3) Uani 1 1 d . . .
N31 N 0.5796(3) 0.5678(4) 0.6086(3) 0.0279(17) Uani 1 1 d . . .
N32 N 0.5314(3) 0.5816(4) 0.5776(3) 0.036(2) Uani 1 1 d . . .
N33 N 0.6315(3) 0.4172(4) 0.6786(4) 0.051(3) Uani 1 1 d . . .
N41 N 0.5849(3) 0.7181(4) 0.6064(3) 0.0285(17) Uani 1 1 d . . .
N42 N 0.5361(3) 0.7105(4) 0.5760(3) 0.0311(17) Uani 1 1 d . . .
N43 N 0.6515(3) 0.8697(4) 0.6644(3) 0.0375(19) Uani 1 1 d . . .
N51 N 0.5179(3) 0.6879(5) 0.4550(4) 0.051(3) Uani 1 1 d . . .
N52 N 0.5388(3) 0.6434(4) 0.4932(3) 0.040(2) Uani 1 1 d . . .
N53 N 0.5119(11) 0.772(2) 0.3605(12) 0.20(2) Uani 1 1 d . . .
B1 B 0.8177(4) 0.6362(6) 0.7055(5) 0.040(3) Uani 1 1 d . . .
H0B H 0.8555 0.6375 0.7237 0.048 Uiso 1 1 calc R . .
B2 B 0.5164(4) 0.6458(5) 0.5453(4) 0.026(2) Uani 1 1 d . . .
H0A H 0.4769 0.6480 0.5359 0.032 Uiso 1 1 calc R . .
C1 C 0.7588(4) 0.7471(5) 0.5983(4) 0.040(2) Uani 1 1 d . . .
C2 C 0.8082(5) 0.7798(7) 0.6089(6) 0.065(4) Uani 1 1 d . . .
H2A H 0.8193 0.8181 0.5910 0.078 Uiso 1 1 calc R . .
C3 C 0.8363(5) 0.7452(7) 0.6497(6) 0.069(4) Uani 1 1 d . . .
H3A H 0.8717 0.7551 0.6660 0.082 Uiso 1 1 calc R . .
C4 C 0.7084(4) 0.7522(6) 0.5589(4) 0.041(2) Uani 1 1 d . . .
C5 C 0.7292(6) 0.8712(6) 0.5287(6) 0.062(3) Uani 1 1 d . . .
H5A H 0.7597 0.8647 0.5105 0.074 Uiso 1 1 calc R . .
H5B H 0.7419 0.8879 0.5653 0.074 Uiso 1 1 calc R . .
C6 C 0.6888(7) 0.9176(9) 0.4984(8) 0.103(6) Uani 1 1 d . . .
H6A H 0.6707 0.9432 0.5232 0.124 Uiso 1 1 calc R . .
H6B H 0.7060 0.9506 0.4778 0.124 Uiso 1 1 calc R . .
C7 C 0.6506(8) 0.8766(10) 0.4625(7) 0.105(6) Uani 1 1 d . . .
H7A H 0.6635 0.8670 0.4292 0.126 Uiso 1 1 calc R . .
H7B H 0.6161 0.9004 0.4538 0.126 Uiso 1 1 calc R . .
C8 C 0.6454(5) 0.8134(7) 0.4919(5) 0.064(4) Uani 1 1 d . . .
H8A H 0.6391 0.7739 0.4676 0.077 Uiso 1 1 calc R . .
H8B H 0.6160 0.8166 0.5121 0.077 Uiso 1 1 calc R . .
C11 C 0.7579(4) 0.5042(5) 0.6161(4) 0.034(2) Uani 1 1 d . . .
C12 C 0.8076(4) 0.4731(5) 0.6292(5) 0.045(3) Uani 1 1 d . . .
H12A H 0.8186 0.4314 0.6160 0.054 Uiso 1 1 calc R . .
C13 C 0.8370(4) 0.5162(6) 0.6653(5) 0.049(3) Uani 1 1 d . . .
H13A H 0.8731 0.5105 0.6813 0.058 Uiso 1 1 calc R . .
C14 C 0.7082(4) 0.4939(5) 0.5767(4) 0.037(2) Uani 1 1 d . . .
C15 C 0.6480(6) 0.4246(8) 0.5140(7) 0.092(6) Uani 1 1 d . . .
H15A H 0.6444 0.4570 0.4839 0.111 Uiso 1 1 calc R . .
H15B H 0.6171 0.4293 0.5317 0.111 Uiso 1 1 calc R . .
C16 C 0.6537(8) 0.3526(10) 0.4956(11) 0.151(11) Uani 1 1 d . . .
H16A H 0.6258 0.3233 0.5058 0.181 Uiso 1 1 calc R . .
H16B H 0.6506 0.3511 0.4565 0.181 Uiso 1 1 calc R . .
C17 C 0.7008(14) 0.331(2) 0.519(3) 0.66(8) Uani 1 1 d . . .
H17A H 0.7221 0.3239 0.4909 0.798 Uiso 1 1 calc R . .
H17B H 0.6963 0.2867 0.5352 0.798 Uiso 1 1 calc R . .
C18 C 0.7313(7) 0.3735(8) 0.5591(11) 0.140(11) Uani 1 1 d . . .
H18A H 0.7674 0.3819 0.5520 0.169 Uiso 1 1 calc R . .
H18B H 0.7337 0.3539 0.5950 0.169 Uiso 1 1 calc R . .
C21 C 0.7057(4) 0.6572(6) 0.7719(4) 0.045(3) Uani 1 1 d . . .
C22 C 0.7447(5) 0.6590(8) 0.8176(5) 0.067(4) Uani 1 1 d . . .
H22A H 0.7400 0.6653 0.8533 0.081 Uiso 1 1 calc R . .
C23 C 0.7911(4) 0.6495(5) 0.7996(4) 0.042(3) Uani 1 1 d . . .
H23A H 0.8252 0.6482 0.8212 0.051 Uiso 1 1 calc R . .
C24 C 0.6484(5) 0.6687(7) 0.7586(5) 0.054(3) Uani 1 1 d . . .
C25 C 0.6440(7) 0.7344(12) 0.8454(6) 0.107(7) Uani 1 1 d . . .
H25A H 0.6573 0.7006 0.8733 0.128 Uiso 1 1 calc R . .
H25B H 0.6733 0.7655 0.8413 0.128 Uiso 1 1 calc R . .
C26 C 0.5998(8) 0.7723(13) 0.8594(8) 0.124(8) Uani 1 1 d . . .
H26A H 0.5985 0.8192 0.8451 0.149 Uiso 1 1 calc R . .
H26B H 0.6020 0.7742 0.8984 0.149 Uiso 1 1 calc R . .
C27 C 0.5508(8) 0.7297(12) 0.8321(7) 0.116(8) Uani 1 1 d . . .
H27A H 0.5458 0.6893 0.8537 0.139 Uiso 1 1 calc R . .
H27B H 0.5182 0.7575 0.8270 0.139 Uiso 1 1 calc R . .
C28 C 0.5645(5) 0.7093(9) 0.7796(6) 0.079(5) Uani 1 1 d . . .
H28A H 0.5462 0.6668 0.7661 0.094 Uiso 1 1 calc R . .
H28B H 0.5553 0.7456 0.7527 0.094 Uiso 1 1 calc R . .
C31 C 0.5768(4) 0.5042(5) 0.6272(4) 0.042(3) Uani 1 1 d . . .
C32 C 0.5276(6) 0.4773(8) 0.6097(9) 0.147(11) Uani 1 1 d . . .
H32A H 0.5150 0.4335 0.6172 0.177 Uiso 1 1 calc R . .
C33 C 0.4999(5) 0.5284(7) 0.5786(8) 0.107(7) Uani 1 1 d . . .
H33A H 0.4641 0.5256 0.5609 0.129 Uiso 1 1 calc R . .
C34 C 0.6255(4) 0.4819(5) 0.6632(4) 0.036(2) Uani 1 1 d . . .
C35 C 0.6816(4) 0.3940(6) 0.7137(6) 0.060(4) Uani 1 1 d . . .
H35A H 0.7132 0.4091 0.6997 0.072 Uiso 1 1 calc R . .
H35B H 0.6839 0.4112 0.7504 0.072 Uiso 1 1 calc R . .
C36 C 0.6763(8) 0.3188(7) 0.7117(13) 0.203(17) Uani 1 1 d . . .
H36A H 0.6990 0.2999 0.6878 0.244 Uiso 1 1 calc R . .
H36B H 0.6883 0.2997 0.7476 0.244 Uiso 1 1 calc R . .
C37 C 0.6226(6) 0.2996(8) 0.6928(9) 0.120(8) Uani 1 1 d . . .
H37A H 0.6058 0.2857 0.7229 0.144 Uiso 1 1 calc R . .
H37B H 0.6212 0.2607 0.6680 0.144 Uiso 1 1 calc R . .
C38 C 0.5938(6) 0.3592(6) 0.6648(8) 0.095(6) Uani 1 1 d . . .
H38A H 0.5603 0.3677 0.6776 0.114 Uiso 1 1 calc R . .
H38B H 0.5858 0.3517 0.6259 0.114 Uiso 1 1 calc R . .
C41 C 0.5896(4) 0.7847(5) 0.6195(4) 0.036(2) Uani 1 1 d . . .
C42 C 0.5450(5) 0.8207(6) 0.5942(6) 0.064(4) Uani 1 1 d . . .
H42A H 0.5389 0.8683 0.5954 0.076 Uiso 1 1 calc R . .
C43 C 0.5124(4) 0.7725(5) 0.5676(5) 0.053(3) Uani 1 1 d . . .
H43A H 0.4786 0.7807 0.5466 0.064 Uiso 1 1 calc R . .
C44 C 0.6408(3) 0.8045(5) 0.6530(4) 0.031(2) Uani 1 1 d . . .
C45 C 0.7039(4) 0.8877(5) 0.6963(5) 0.049(3) Uani 1 1 d . . .
H45A H 0.7330 0.8689 0.6802 0.059 Uiso 1 1 calc R . .
H45B H 0.7074 0.8706 0.7332 0.059 Uiso 1 1 calc R . .
C46 C 0.7043(6) 0.9646(7) 0.6953(9) 0.108(7) Uani 1 1 d . . .
H46A H 0.7165 0.9826 0.7316 0.130 Uiso 1 1 calc R . .
H46B H 0.7287 0.9810 0.6722 0.130 Uiso 1 1 calc R . .
C47 C 0.6523(7) 0.9872(7) 0.6754(11) 0.143(11) Uani 1 1 d . . .
H47A H 0.6535 1.0251 0.6502 0.171 Uiso 1 1 calc R . .
H47B H 0.6361 1.0045 0.7051 0.171 Uiso 1 1 calc R . .
C48 C 0.6181(5) 0.9300(5) 0.6471(6) 0.062(4) Uani 1 1 d . . .
H48A H 0.5836 0.9272 0.6590 0.074 Uiso 1 1 calc R . .
H48B H 0.6120 0.9357 0.6081 0.074 Uiso 1 1 calc R . .
C51 C 0.5456(5) 0.6763(9) 0.4157(5) 0.073(5) Uani 1 1 d . . .
C52 C 0.5841(5) 0.6273(9) 0.4285(5) 0.073(5) Uani 1 1 d . . .
H52A H 0.6087 0.6112 0.4077 0.088 Uiso 1 1 calc R . .
C53 C 0.5786(4) 0.6076(6) 0.4782(5) 0.048(3) Uani 1 1 d . . .
H53A H 0.5994 0.5741 0.4991 0.057 Uiso 1 1 calc R . .
C54 C 0.5328(9) 0.716(2) 0.3651(8) 0.143(14) Uani 1 1 d . . .
C55 C 0.5007(9) 0.8064(18) 0.3105(9) 0.26(3) Uani 1 1 d D . .
H55A H 0.4793 0.7775 0.2830 0.317 Uiso 1 1 calc R . .
H55B H 0.5336 0.8199 0.2984 0.317 Uiso 1 1 calc R . .
C56 C 0.4689(13) 0.8695(15) 0.3230(10) 0.31(3) Uani 1 1 d D . .
H56A H 0.4306 0.8593 0.3163 0.367 Uiso 1 1 calc R . .
H56B H 0.4752 0.9082 0.3002 0.367 Uiso 1 1 calc R . .
C57 C 0.4881(14) 0.8875(13) 0.3823(11) 0.27(3) Uani 1 1 d D . .
H57A H 0.5213 0.9142 0.3880 0.329 Uiso 1 1 calc R . .
H57B H 0.4607 0.9122 0.3976 0.329 Uiso 1 1 calc R . .
C58 C 0.4967(11) 0.8145(14) 0.4046(14) 0.179(17) Uani 1 1 d . . .
H58A H 0.5253 0.8138 0.4363 0.214 Uiso 1 1 calc R . .
H58B H 0.4639 0.7968 0.4148 0.214 Uiso 1 1 calc R . .
O7 O 0.5056(15) 0.3930(12) 0.7655(8) 0.122(11) Uani 0.50 1 d P . .
O8 O 0.6361(13) 0.5556(14) 0.8689(11) 0.258(14) Uani 1 1 d D . .
C65 C 0.6000(14) 0.5066(14) 0.7952(12) 0.177(12) Uani 1 1 d . . .
H65A H 0.5793 0.5486 0.7949 0.265 Uiso 1 1 calc R . .
H65B H 0.5767 0.4673 0.7959 0.265 Uiso 1 1 calc R . .
H65C H 0.6159 0.5048 0.7632 0.265 Uiso 1 1 calc R . .
C66 C 0.6425(11) 0.5056(11) 0.8432(10) 0.117(7) Uani 1 1 d D . .
C67 C 0.6738(11) 0.4595(15) 0.8524(11) 0.168(12) Uani 1 1 d . . .
H67A H 0.6995 0.4698 0.8846 0.252 Uiso 1 1 calc R . .
H67B H 0.6924 0.4538 0.8224 0.252 Uiso 1 1 calc R . .
H67C H 0.6550 0.4174 0.8577 0.252 Uiso 1 1 calc R . .
O9 O 0.5416(18) 0.970(2) 0.4880(18) 0.22(2) Uani 0.50 1 d PD . .
C68 C 0.480(3) 1.024(2) 0.4704(19) 0.130(18) Uani 0.50 1 d P . .
C69 C 0.5392(15) 1.0156(19) 0.456(2) 0.36(7) Uani 0.50 1 d PD . .
C70 C 0.5802(18) 1.071(3) 0.456(3) 0.39(9) Uani 0.50 1 d PD . .
P1 P 0.5000 0.9343(3) 0.7500 0.110(3) Uani 1 2 d SD . .
F1 F 0.4905(7) 0.9343(11) 0.6893(3) 0.219(9) Uani 1 1 d D . .
F2 F 0.4573(4) 0.9884(7) 0.7497(5) 0.151(5) Uani 1 1 d D . .
F3 F 0.4579(11) 0.8799(11) 0.7521(13) 0.37(2) Uani 1 1 d D . .
P2 P 0.6568(4) 1.1410(5) 0.5319(3) 0.154(7) Uani 0.50 1 d PD . .
F4 F 0.6518(7) 1.1971(8) 0.5693(5) 0.43(6) Uani 0.50 1 d PD . .
F5 F 0.6583(9) 1.1912(7) 0.4890(5) 0.53(7) Uani 0.50 1 d PD . .
F6 F 0.6617(7) 1.0849(7) 0.4945(5) 0.142(9) Uani 0.50 1 d PD . .
F7 F 0.6552(8) 1.0908(9) 0.5748(6) 0.29(3) Uani 0.50 1 d PD . .
F8 F 0.5984(4) 1.1376(11) 0.5168(7) 0.27(3) Uani 0.50 1 d PD . .
F9 F 0.7152(4) 1.1445(10) 0.5469(7) 0.26(3) Uani 0.50 1 d PD . .

loop_
_atom_site_aniso_label
_atom_site_aniso_U_11
_atom_site_aniso_U_22
_atom_site_aniso_U_33
_atom_site_aniso_U_23
_atom_site_aniso_U_13
_atom_site_aniso_U_12
Sm1 0.0197(2) 0.0222(2) 0.0309(3) 0.0013(2) 0.00098(17) -0.00323(18)
O1 0.035(3) 0.037(4) 0.043(4) 0.002(3) 0.005(3) -0.004(3)
O2 0.034(3) 0.030(3) 0.047(4) -0.005(3) -0.002(3) 0.009(3)
O3 0.034(3) 0.050(4) 0.030(4) 0.005(3) 0.006(3) 0.006(3)
O4 0.029(3) 0.027(3) 0.048(4) 0.007(3) -0.005(3) -0.006(3)
O5 0.030(3) 0.024(3) 0.052(4) -0.002(3) -0.005(3) 0.000(3)
O6 0.090(9) 0.45(3) 0.030(7) 0.016(11) 0.008(6) -0.137(15)
N1 0.028(4) 0.030(4) 0.053(5) 0.002(4) 0.001(4) -0.007(3)
N2 0.028(4) 0.043(5) 0.050(5) 0.007(4) 0.005(4) -0.016(4)
N3 0.061(6) 0.045(5) 0.046(6) 0.020(4) 0.022(5) -0.001(4)
N11 0.027(4) 0.040(5) 0.035(5) -0.004(4) 0.004(3) -0.003(3)
N12 0.023(4) 0.043(5) 0.044(5) 0.001(4) 0.000(3) 0.001(3)
N13 0.038(5) 0.045(6) 0.103(9) -0.029(6) -0.011(5) 0.010(4)
N21 0.025(4) 0.028(4) 0.041(5) 0.007(3) -0.005(3) 0.005(3)
N22 0.029(4) 0.026(4) 0.046(5) -0.001(4) -0.003(4) 0.003(3)
N23 0.057(6) 0.074(7) 0.059(7) -0.009(6) 0.007(5) 0.012(5)
N31 0.023(3) 0.028(4) 0.031(4) 0.013(3) -0.001(3) -0.003(3)
N32 0.026(4) 0.027(4) 0.050(5) 0.013(4) -0.008(4) -0.013(3)
N33 0.040(5) 0.028(4) 0.073(7) 0.020(4) -0.018(4) -0.011(4)
N41 0.024(4) 0.027(4) 0.032(4) 0.007(3) -0.003(3) -0.003(3)
N42 0.026(4) 0.025(4) 0.039(5) -0.006(3) -0.002(3) -0.002(3)
N43 0.039(4) 0.022(4) 0.049(5) -0.003(4) 0.001(4) -0.001(3)
N51 0.035(4) 0.071(7) 0.040(6) 0.022(5) -0.009(4) -0.017(4)
N52 0.038(4) 0.049(5) 0.030(5) 0.002(4) -0.004(4) -0.013(4)
N53 0.114(18) 0.31(5) 0.13(2) 0.17(3) -0.060(18) -0.12(2)
B1 0.024(5) 0.043(6) 0.049(7) -0.009(6) -0.002(5) -0.006(5)
B2 0.024(5) 0.022(5) 0.032(6) 0.004(4) 0.000(4) -0.003(4)
C1 0.042(5) 0.035(5) 0.045(6) 0.005(5) 0.014(5) -0.006(4)
C2 0.049(7) 0.055(8) 0.091(11) 0.016(7) 0.011(7) -0.021(6)
C3 0.038(6) 0.069(9) 0.095(11) 0.014(8) 0.001(7) -0.031(6)
C4 0.043(6) 0.049(6) 0.033(6) 0.005(5) 0.016(5) 0.002(5)
C5 0.081(9) 0.046(7) 0.067(9) 0.011(6) 0.036(7) 0.007(6)
C6 0.110(14) 0.095(13) 0.107(14) 0.072(12) 0.026(12) 0.027(11)
C7 0.116(15) 0.119(16) 0.076(12) 0.042(11) 0.008(11) 0.024(12)
C8 0.061(8) 0.084(10) 0.049(7) 0.034(7) 0.013(6) 0.005(7)
C11 0.034(5) 0.033(5) 0.036(6) 0.002(4) 0.005(4) 0.006(4)
C12 0.040(5) 0.039(6) 0.055(7) -0.004(5) 0.005(5) 0.017(5)
C13 0.031(5) 0.061(7) 0.054(7) 0.005(6) 0.006(5) 0.021(5)
C14 0.040(5) 0.029(5) 0.044(6) -0.010(4) 0.014(5) 0.001(4)
C15 0.059(8) 0.076(10) 0.126(14) -0.063(10) -0.022(9) 0.015(7)
C16 0.086(13) 0.107(15) 0.24(3) -0.129(18) -0.012(15) 0.000(11)
C17 0.20(3) 0.29(4) 1.30(17) -0.59(8) -0.41(7) 0.19(3)
C18 0.073(11) 0.063(10) 0.25(3) -0.070(14) -0.054(14) 0.020(8)
C21 0.041(6) 0.064(7) 0.032(6) 0.001(5) 0.008(5) 0.017(5)
C22 0.051(7) 0.108(11) 0.038(7) 0.000(7) -0.004(6) 0.037(7)
C23 0.046(6) 0.035(6) 0.037(6) -0.008(4) -0.016(5) 0.012(4)
C24 0.045(6) 0.070(8) 0.045(7) -0.001(6) 0.004(5) 0.012(6)
C25 0.074(10) 0.18(2) 0.057(10) -0.036(11) -0.008(8) 0.019(12)
C26 0.105(14) 0.18(2) 0.084(13) -0.044(14) 0.004(11) 0.052(15)
C27 0.100(13) 0.18(2) 0.068(11) -0.022(12) 0.016(10) 0.051(14)
C28 0.056(8) 0.115(13) 0.065(9) -0.003(9) 0.012(7) 0.032(8)
C31 0.028(5) 0.035(5) 0.057(7) 0.025(5) -0.010(5) -0.011(4)
C32 0.073(10) 0.080(11) 0.24(2) 0.112(14) -0.092(13) -0.056(9)
C33 0.055(8) 0.064(9) 0.175(18) 0.059(11) -0.054(10) -0.039(7)
C34 0.029(5) 0.024(5) 0.053(6) 0.012(4) 0.000(4) -0.008(4)
C35 0.043(6) 0.044(6) 0.083(9) 0.025(6) -0.017(6) -0.002(5)
C36 0.118(15) 0.026(7) 0.40(4) 0.073(14) -0.14(2) -0.035(9)
C37 0.078(11) 0.066(10) 0.19(2) 0.057(12) -0.041(12) -0.022(8)
C38 0.078(9) 0.041(7) 0.143(15) 0.040(9) -0.044(10) -0.032(7)
C41 0.027(5) 0.040(6) 0.039(6) -0.008(4) 0.001(4) 0.001(4)
C42 0.053(7) 0.042(7) 0.090(10) -0.010(6) -0.002(7) 0.009(5)
C43 0.042(6) 0.036(6) 0.072(8) -0.014(5) -0.014(6) 0.014(5)
C44 0.026(4) 0.031(5) 0.035(5) -0.002(4) 0.006(4) -0.001(4)
C45 0.038(6) 0.037(6) 0.066(8) -0.012(5) -0.010(5) 0.000(4)
C46 0.065(9) 0.046(8) 0.19(2) -0.043(10) -0.040(11) 0.000(7)
C47 0.094(12) 0.031(7) 0.26(3) -0.024(11) -0.069(15) 0.014(8)
C48 0.050(7) 0.030(6) 0.093(10) -0.015(6) -0.016(6) 0.015(5)
C51 0.053(8) 0.130(13) 0.033(7) 0.004(7) 0.002(6) -0.052(9)
C52 0.041(7) 0.132(14) 0.049(8) -0.045(8) 0.014(6) -0.047(8)
C53 0.030(5) 0.052(6) 0.060(8) -0.030(6) 0.006(5) -0.018(5)
C54 0.071(12) 0.31(4) 0.043(12) 0.070(17) -0.020(9) -0.121(18)
C55 0.12(2) 0.46(6) 0.17(3) 0.25(4) -0.079(18) -0.14(3)
C56 0.21(3) 0.32(5) 0.31(5) 0.28(4) -0.17(3) -0.15(3)
C57 0.23(4) 0.18(3) 0.35(5) 0.19(3) -0.14(4) -0.06(3)
C58 0.12(2) 0.15(2) 0.22(3) 0.14(3) -0.09(2) -0.018(17)
O7 0.19(3) 0.091(15) 0.066(19) 0.001(11) -0.03(2) -0.076(19)
O8 0.38(4) 0.18(2) 0.21(3) -0.04(2) 0.04(2) 0.03(3)
C65 0.25(4) 0.12(2) 0.17(3) -0.004(19) 0.05(3) 0.00(2)
C66 0.15(2) 0.093(16) 0.117(19) 0.036(15) 0.034(17) -0.009(15)
C67 0.17(3) 0.17(3) 0.18(3) 0.09(2) 0.05(2) 0.04(2)
O9 0.18(4) 0.35(6) 0.15(4) -0.07(4) 0.09(3) -0.06(4)
C68 0.15(5) 0.11(3) 0.12(3) 0.05(3) -0.01(3) 0.00(3)
C69 0.45(10) 0.14(5) 0.34(9) -0.13(6) -0.33(8) 0.23(7)
C70 0.42(10) 0.37(10) 0.52(13) 0.42(11) 0.44(11) 0.37(10)
P1 0.149(7) 0.046(3) 0.162(8) 0.000 0.098(6) 0.000
F1 0.197(16) 0.30(3) 0.178(15) -0.112(16) 0.075(14) -0.049(17)
F2 0.112(8) 0.171(12) 0.156(11) -0.055(10) -0.012(8) 0.053(8)
F3 0.51(4) 0.20(2) 0.52(4) -0.20(3) 0.38(4) -0.24(3)
P2 0.147(11) 0.252(18) 0.052(6) -0.028(8) -0.011(6) 0.125(12)
F4 0.30(5) 0.78(13) 0.15(3) -0.27(6) -0.11(3) 0.32(7)
F5 1.14(17) 0.16(3) 0.13(3) -0.08(2) -0.28(6) 0.36(7)
F6 0.21(3) 0.103(17) 0.120(19) -0.020(14) 0.037(18) 0.047(18)
F7 0.37(7) 0.33(7) 0.19(4) 0.06(4) 0.11(5) 0.02(6)
F8 0.096(19) 0.57(9) 0.13(3) -0.09(4) -0.030(17) 0.05(3)
F9 0.20(3) 0.49(8) 0.076(18) -0.03(3) 0.00(2) 0.10(4)

loop_
_atom_type_symbol
_atom_type_description
_atom_type_scat_dispersion_real
_atom_type_scat_dispersion_imag
_atom_type_scat_source
C C 0.0033 0.0016 'International Tables Vol C Tables 4.2.6.8 and 6.1.1.4'
H H 0.0000 0.0000 'International Tables Vol C Tables 4.2.6.8 and 6.1.1.4'
B B 0.0013 0.0007 'International Tables Vol C Tables 4.2.6.8 and 6.1.1.4'
N N 0.0061 0.0033 'International Tables Vol C Tables 4.2.6.8 and 6.1.1.4'
O O 0.0106 0.0060 'International Tables Vol C Tables 4.2.6.8 and 6.1.1.4'
F F 0.0171 0.0103 'International Tables Vol C Tables 4.2.6.8 and 6.1.1.4'
P P 0.1023 0.0942 'International Tables Vol C Tables 4.2.6.8 and 6.1.1.4'
Sm Sm -0.1638 3.4418 'International Tables Vol C Tables 4.2.6.8 and 6.1.1.4'

loop_
_geom_angle_atom_site_label_1
_geom_angle_atom_site_label_2
_geom_angle_atom_site_label_3
_geom_angle
_geom_angle_site_symmetry_1
_geom_angle_site_symmetry_3
_geom_angle_publ_flag
O3 Sm1 O4 70.9(2) . . ?
O3 Sm1 O1 136.1(2) . . ?
O4 Sm1 O1 148.2(2) . . ?
O3 Sm1 O5 69.8(2) . . ?
O4 Sm1 O5 136.3(2) . . ?
O1 Sm1 O5 75.5(2) . . ?
O3 Sm1 N21 63.0(2) . . ?
O4 Sm1 N21 75.8(2) . . ?
O1 Sm1 N21 127.4(2) . . ?
O5 Sm1 N21 69.8(2) . . ?
O3 Sm1 O2 135.4(2) . . ?
O4 Sm1 O2 70.4(2) . . ?
O1 Sm1 O2 77.9(2) . . ?
O5 Sm1 O2 153.1(2) . . ?
N21 Sm1 O2 125.6(2) . . ?
O3 Sm1 N1 123.2(3) . . ?
O4 Sm1 N1 124.3(2) . . ?
O1 Sm1 N1 61.1(2) . . ?
O5 Sm1 N1 66.3(2) . . ?
N21 Sm1 N1 69.1(3) . . ?
O2 Sm1 N1 96.9(2) . . ?
O3 Sm1 N31 75.6(2) . . ?
O4 Sm1 N31 62.1(2) . . ?
O1 Sm1 N31 103.5(2) . . ?
O5 Sm1 N31 123.6(2) . . ?
N21 Sm1 N31 128.5(2) . . ?
O2 Sm1 N31 67.2(2) . . ?
N1 Sm1 N31 160.8(3) . . ?
O3 Sm1 N11 121.6(2) . . ?
O4 Sm1 N11 66.8(2) . . ?
O1 Sm1 N11 99.0(2) . . ?
O5 Sm1 N11 121.2(2) . . ?
N21 Sm1 N11 68.9(2) . . ?
O2 Sm1 N11 59.1(2) . . ?
N1 Sm1 N11 60.9(2) . . ?
N31 Sm1 N11 114.6(2) . . ?
O3 Sm1 N41 72.4(2) . . ?
O4 Sm1 N41 122.6(2) . . ?
O1 Sm1 N41 67.5(2) . . ?
O5 Sm1 N41 60.8(2) . . ?
N21 Sm1 N41 121.8(2) . . ?
O2 Sm1 N41 112.2(2) . . ?
N1 Sm1 N41 112.5(2) . . ?
N31 Sm1 N41 67.1(2) . . ?
N11 Sm1 N41 166.0(2) . . ?
C4 O1 Sm1 121.2(6) . . ?
C14 O2 Sm1 123.4(6) . . ?
C24 O3 Sm1 120.0(7) . . ?
C34 O4 Sm1 124.6(6) . . ?
C44 O5 Sm1 127.2(6) . . ?
C1 N1 N2 108.0(8) . . ?
C1 N1 Sm1 119.3(6) . . ?
N2 N1 Sm1 131.7(6) . . ?
N1 N2 C3 107.5(9) . . ?
N1 N2 B1 119.2(7) . . ?
C3 N2 B1 133.2(9) . . ?
C4 N3 C5 128.6(10) . . ?
C4 N3 C8 119.5(9) . . ?
C5 N3 C8 111.7(9) . . ?
C11 N11 N12 106.8(8) . . ?
C11 N11 Sm1 122.1(6) . . ?
N12 N11 Sm1 131.0(6) . . ?
C13 N12 N11 110.2(8) . . ?
C13 N12 B1 131.4(8) . . ?
N11 N12 B1 117.8(7) . . ?
C14 N13 C18 127.3(10) . . ?
C14 N13 C15 121.0(10) . . ?
C18 N13 C15 111.6(10) . . ?
C21 N21 N22 106.8(8) . . ?
C21 N21 Sm1 121.0(6) . . ?
N22 N21 Sm1 132.2(6) . . ?
C23 N22 N21 108.5(8) . . ?
C23 N22 B1 131.4(8) . . ?
N21 N22 B1 120.0(8) . . ?
C24 N23 C28 120.2(11) . . ?
C24 N23 C25 129.5(11) . . ?
C28 N23 C25 109.9(11) . . ?
C31 N31 N32 106.6(7) . . ?
C31 N31 Sm1 118.3(5) . . ?
N32 N31 Sm1 135.1(5) . . ?
C33 N32 N31 108.9(8) . . ?
C33 N32 B2 124.7(8) . . ?
N31 N32 B2 126.3(7) . . ?
C34 N33 C38 128.5(9) . . ?
C34 N33 C35 120.5(8) . . ?
C38 N33 C35 111.0(8) . . ?
C41 N41 N42 106.2(7) . . ?
C41 N41 Sm1 118.3(5) . . ?
N42 N41 Sm1 135.3(5) . . ?
N41 N42 C43 109.5(7) . . ?
N41 N42 B2 124.8(7) . . ?
C43 N42 B2 124.3(8) . . ?
C44 N43 C48 128.1(8) . . ?
C44 N43 C45 118.8(8) . . ?
C48 N43 C45 113.0(8) . . ?
N52 N51 C51 103.6(11) . . ?
N51 N52 C53 110.6(10) . . ?
N51 N52 B2 116.3(9) . . ?
C53 N52 B2 132.9(9) . . ?
C54 N53 C55 122(4) . . ?
C54 N53 C58 127(2) . . ?
C55 N53 C58 111(4) . . ?
N2 B1 N22 109.8(8) . . ?
N2 B1 N12 106.2(8) . . ?
N22 B1 N12 109.0(8) . . ?
N32 B2 N42 112.4(7) . . ?
N32 B2 N52 110.3(8) . . ?
N42 B2 N52 109.1(7) . . ?
N1 C1 C2 109.7(10) . . ?
N1 C1 C4 112.2(9) . . ?
C2 C1 C4 138.0(10) . . ?
C3 C2 C1 105.0(10) . . ?
C2 C3 N2 109.8(10) . . ?
O1 C4 N3 122.0(10) . . ?
O1 C4 C1 117.4(9) . . ?
N3 C4 C1 120.6(10) . . ?
N3 C5 C6 100.5(12) . . ?
C7 C6 C5 108.4(16) . . ?
C6 C7 C8 105.0(13) . . ?
C7 C8 N3 103.1(12) . . ?
N11 C11 C12 110.3(9) . . ?
N11 C11 C14 112.2(8) . . ?
C12 C11 C14 137.3(9) . . ?
C13 C12 C11 105.0(9) . . ?
N12 C13 C12 107.7(9) . . ?
O2 C14 N13 121.1(9) . . ?
O2 C14 C11 118.0(8) . . ?
N13 C14 C11 120.9(9) . . ?
N13 C15 C16 102.8(12) . . ?
C17 C16 C15 106.7(15) . . ?
C16 C17 C18 118.8(18) . . ?
C17 C18 N13 99.4(16) . . ?
N21 C21 C22 110.7(10) . . ?
N21 C21 C24 112.4(9) . . ?
C22 C21 C24 136.8(11) . . ?
C23 C22 C21 104.6(11) . . ?
N22 C23 C22 109.3(9) . . ?
O3 C24 N23 119.7(10) . . ?
O3 C24 C21 119.3(10) . . ?
N23 C24 C21 120.9(11) . . ?
C26 C25 N23 105.8(13) . . ?
C25 C26 C27 102.5(16) . . ?
C28 C27 C26 104.0(16) . . ?
N23 C28 C27 102.2(12) . . ?
N31 C31 C32 110.5(9) . . ?
N31 C31 C34 113.7(8) . . ?
C32 C31 C34 135.7(9) . . ?
C31 C32 C33 104.7(10) . . ?
N32 C33 C32 109.2(10) . . ?
O4 C34 N33 119.3(8) . . ?
O4 C34 C31 120.2(8) . . ?
N33 C34 C31 120.4(8) . . ?
C36 C35 N33 102.6(10) . . ?
C37 C36 C35 110.6(14) . . ?
C36 C37 C38 108.7(12) . . ?
C37 C38 N33 103.8(10) . . ?
N41 C41 C42 110.3(9) . . ?
N41 C41 C44 115.3(8) . . ?
C42 C41 C44 134.2(10) . . ?
C43 C42 C41 104.8(10) . . ?
N42 C43 C42 109.0(9) . . ?
O5 C44 N43 122.1(8) . . ?
O5 C44 C41 117.5(8) . . ?
N43 C44 C41 120.4(8) . . ?
N43 C45 C46 103.8(9) . . ?
C47 C46 C45 108.1(11) . . ?
C46 C47 C48 111.5(12) . . ?
N43 C48 C47 101.2(9) . . ?
N51 C51 C52 113.2(12) . . ?
N51 C51 C54 119(2) . . ?
C52 C51 C54 127(2) . . ?
C53 C52 C51 103.2(11) . . ?
N52 C53 C52 109.3(12) . . ?
N53 C54 O6 117(3) . . ?
N53 C54 C51 125(3) . . ?
O6 C54 C51 118(4) . . ?
N53 C55 C56 103(3) . . ?
C55 C56 C57 107(2) . . ?
C58 C57 C56 98(2) . . ?
N53 C58 C57 106(3) . . ?
C67 C66 O8 131(3) . . ?
C67 C66 C65 122(3) . . ?
O8 C66 C65 107(3) . . ?
C69 O9 C68 121(5) . 5_676 ?
C69 C68 O9 138(5) . 5_676 ?
C69 C68 C68 75(4) . 5_676 ?
O9 C68 C68 69(3) 5_676 5_676 ?
C68 C69 O9 82(4) . . ?
C68 C69 C70 127(4) . . ?
O9 C69 C70 126(4) . . ?
F3 P1 F3 91(2) 2_656 . ?
F3 P1 F2 88.6(13) 2_656 2_656 ?
F3 P1 F2 177.8(15) . 2_656 ?
F3 P1 F2 177.8(15) 2_656 . ?
F3 P1 F2 88.6(13) . . ?
F2 P1 F2 91.6(12) 2_656 . ?
F3 P1 F1 87.0(14) 2_656 . ?
F3 P1 F1 93.0(14) . . ?
F2 P1 F1 89.2(9) 2_656 . ?
F2 P1 F1 90.7(9) . . ?
F3 P1 F1 93.0(14) 2_656 2_656 ?
F3 P1 F1 87.1(14) . 2_656 ?
F2 P1 F1 90.7(9) 2_656 2_656 ?
F2 P1 F1 89.2(9) . 2_656 ?
F1 P1 F1 179.9(16) . 2_656 ?
F6 P2 F5 90.00(6) . . ?
F6 P2 F9 90.01(6) . . ?
F5 P2 F9 90.01(7) . . ?
F6 P2 F8 89.99(7) . . ?
F5 P2 F8 89.99(7) . . ?
F9 P2 F8 179.99(11) . . ?
F6 P2 F7 90.00(6) . . ?
F5 P2 F7 179.99(12) . . ?
F9 P2 F7 90.01(6) . . ?
F8 P2 F7 90.00(7) . . ?
F6 P2 F4 179.99(11) . . ?
F5 P2 F4 90.01(6) . . ?
F9 P2 F4 90.00(7) . . ?
F8 P2 F4 90.00(6) . . ?
F7 P2 F4 90.00(6) . . ?

loop_
_geom_bond_atom_site_label_1
_geom_bond_atom_site_label_2
_geom_bond_distance
_geom_bond_site_symmetry_2
_geom_bond_publ_flag
Sm1 O3 2.481(7) . ?
Sm1 O4 2.482(6) . ?
Sm1 O1 2.484(7) . ?
Sm1 O5 2.523(6) . ?
Sm1 N21 2.553(8) . ?
Sm1 O2 2.579(7) . ?
Sm1 N1 2.596(7) . ?
Sm1 N31 2.651(7) . ?
Sm1 N11 2.673(8) . ?
Sm1 N41 2.701(7) . ?
O1 C4 1.252(12) . ?
O2 C14 1.255(11) . ?
O3 C24 1.277(13) . ?
O4 C34 1.237(11) . ?
O5 C44 1.255(11) . ?
O6 C54 1.25(4) . ?
N1 C1 1.329(13) . ?
N1 N2 1.354(11) . ?
N2 C3 1.374(14) . ?
N2 B1 1.532(15) . ?
N3 C4 1.344(13) . ?
N3 C5 1.487(15) . ?
N3 C8 1.493(15) . ?
N11 C11 1.323(12) . ?
N11 N12 1.354(10) . ?
N12 C13 1.350(13) . ?
N12 B1 1.562(14) . ?
N13 C14 1.307(13) . ?
N13 C18 1.481(17) . ?
N13 C15 1.488(15) . ?
N21 C21 1.329(14) . ?
N21 N22 1.372(10) . ?
N22 C23 1.352(13) . ?
N22 B1 1.535(15) . ?
N23 C24 1.345(15) . ?
N23 C28 1.478(16) . ?
N23 C25 1.516(18) . ?
N31 C31 1.346(11) . ?
N31 N32 1.372(10) . ?
N32 C33 1.326(14) . ?
N32 B2 1.520(12) . ?
N33 C34 1.333(12) . ?
N33 C38 1.497(14) . ?
N33 C35 1.501(13) . ?
N41 C41 1.352(12) . ?
N41 N42 1.358(10) . ?
N42 C43 1.362(12) . ?
N42 B2 1.534(12) . ?
N43 C44 1.331(12) . ?
N43 C48 1.486(12) . ?
N43 C45 1.485(12) . ?
N51 N52 1.350(12) . ?
N51 C51 1.351(17) . ?
N52 C53 1.354(14) . ?
N52 B2 1.544(14) . ?
N53 C54 1.22(5) . ?
N53 C55 1.43(3) . ?
N53 C58 1.51(5) . ?
C1 C2 1.405(15) . ?
C1 C4 1.494(14) . ?
C2 C3 1.342(18) . ?
C5 C6 1.491(19) . ?
C6 C7 1.46(3) . ?
C7 C8 1.47(2) . ?
C11 C12 1.401(13) . ?
C11 C14 1.491(13) . ?
C12 C13 1.375(16) . ?
C15 C16 1.51(2) . ?
C16 C17 1.32(3) . ?
C17 C18 1.44(3) . ?
C21 C22 1.395(15) . ?
C21 C24 1.466(15) . ?
C22 C23 1.367(17) . ?
C25 C26 1.46(2) . ?
C26 C27 1.57(3) . ?
C27 C28 1.51(2) . ?
C31 C32 1.369(15) . ?
C31 C34 1.480(13) . ?
C32 C33 1.395(18) . ?
C35 C36 1.485(18) . ?
C36 C37 1.43(2) . ?
C37 C38 1.497(19) . ?
C41 C42 1.402(15) . ?
C41 C44 1.486(12) . ?
C42 C43 1.364(16) . ?
C45 C46 1.511(17) . ?
C46 C47 1.41(2) . ?
C47 C48 1.525(18) . ?
C51 C52 1.38(2) . ?
C51 C54 1.50(2) . ?
C52 C53 1.361(18) . ?
C55 C56 1.5500(11) . ?
C56 C57 1.5500(11) . ?
C57 C58 1.55(3) . ?
O7 O7 0.80(4) 2_656 ?
O8 C66 1.2098(11) . ?
C65 C66 1.49(3) . ?
C66 C67 1.21(3) . ?
O9 C69 1.213(4) . ?
O9 C68 1.29(6) 5_676 ?
C68 C69 1.64(9) . ?
C68 O9 1.29(6) 5_676 ?
C68 C68 1.92(9) 5_676 ?
C69 C70 1.516(9) . ?
P1 F3 1.527(8) 2_656 ?
P1 F3 1.527(8) . ?
P1 F2 1.528(8) 2_656 ?
P1 F2 1.528(8) . ?
P1 F1 1.528(8) . ?
P1 F1 1.528(8) 2_656 ?
P2 F6 1.482(6) . ?
P2 F5 1.482(6) . ?
P2 F9 1.482(6) . ?
P2 F8 1.482(6) . ?
P2 F7 1.482(6) . ?
P2 F4 1.482(6) . ?
